data_7060536
loop_
_publ_author_name
'Kanti Das, Sabuj'
'Ghosh, Anirban'
'Bhattacharjee, Sudip'
'Chowdhury, Avik'
'Mitra, Partha'
'Bhaumik, Asim'

_publ_section_title
;
 A new 2D lanthanum based microporous MOF for efficient synthesis of
 cyclic carbonates through CO2 fixation
;
_journal_issue 20
_journal_name_full 'New Journal of Chemistry'
_journal_page_first 9189
_journal_page_last 9196
_journal_paper_doi 10.1039/D1NJ00601K
_journal_volume 45
_journal_year 2021
_chemical_formula_sum 'C8 H3 La O11 S'
_chemical_formula_weight 446.07
_space_group_IT_number 33
_space_group_name_Hall 'P 2c -2n'
_space_group_name_H-M_alt 'P n a 21'
_symmetry_cell_setting orthorhombic
_symmetry_space_group_name_H-M 'P n a 21'
_atom_sites_solution_hydrogens geom
_atom_sites_solution_primary direct
_atom_sites_solution_secondary difmap
_audit_creation_method SHELXL-97
_audit_update_record
;
2019-08-26 deposited with the CCDC.	2021-04-06 downloaded from the CCDC.
;
_cell_angle_alpha 90.00
_cell_angle_beta 90.00
_cell_angle_gamma 90.00
_cell_formula_units_Z 4
_cell_length_a 7.2429(17)
_cell_length_b 16.825(4)
_cell_length_c 10.555(3)
_cell_measurement_reflns_used 4866
_cell_measurement_temperature 293(2)
_cell_measurement_theta_max 26.49
_cell_measurement_theta_min 2.28
_cell_volume 1286.3(6)
_computing_cell_refinement 'Bruker SAINT'
_computing_data_collection 'Bruker APEX2'
_computing_data_reduction 'Bruker SAINT'
_computing_molecular_graphics 'Bruker SHELXTL'
_computing_publication_material 'Bruker SHELXTL'
_computing_structure_refinement 'SHELXL-97 (Sheldrick, 2008)'
_computing_structure_solution 'SHELXS-97 (Sheldrick, 2008)'
_diffrn_ambient_temperature 293(2)
_diffrn_measured_fraction_theta_full 0.995
_diffrn_measured_fraction_theta_max 0.995
_diffrn_measurement_device_type 'Bruker APEX-II CCD'
_diffrn_measurement_method '\f and \w scans'
_diffrn_radiation_monochromator graphite
_diffrn_radiation_source 'fine-focus sealed tube'
_diffrn_radiation_type MoK\a
_diffrn_radiation_wavelength 0.71073
_diffrn_reflns_av_R_equivalents 0.0302
_diffrn_reflns_av_sigmaI/netI 0.0325
_diffrn_reflns_limit_h_max 9
_diffrn_reflns_limit_h_min -7
_diffrn_reflns_limit_k_max 21
_diffrn_reflns_limit_k_min -21
_diffrn_reflns_limit_l_max 13
_diffrn_reflns_limit_l_min -12
_diffrn_reflns_number 9694
_diffrn_reflns_theta_full 26.52
_diffrn_reflns_theta_max 26.52
_diffrn_reflns_theta_min 2.28
_exptl_absorpt_coefficient_mu 3.540
_exptl_absorpt_correction_T_max .702
_exptl_absorpt_correction_T_min .615
_exptl_absorpt_correction_type multi-scan
_exptl_absorpt_process_details SADABS
_exptl_crystal_colour colourless
_exptl_crystal_density_diffrn 2.303
_exptl_crystal_density_method 'not measured'
_exptl_crystal_description block
_exptl_crystal_F_000 848
_exptl_crystal_size_max .14
_exptl_crystal_size_mid .12
_exptl_crystal_size_min .10
_refine_diff_density_max 0.730
_refine_diff_density_min -0.773
_refine_diff_density_rms 0.114
_refine_ls_abs_structure_details 'Flack H D (1983), Acta Cryst. A39, 876-881'
_refine_ls_abs_structure_Flack 0.035(18)
_refine_ls_extinction_method none
_refine_ls_goodness_of_fit_ref 1.093
_refine_ls_hydrogen_treatment constr
_refine_ls_matrix_type full
_refine_ls_number_parameters 190
_refine_ls_number_reflns 2572
_refine_ls_number_restraints 1
_refine_ls_restrained_S_all 1.093
_refine_ls_R_factor_all 0.0237
_refine_ls_R_factor_gt 0.0217
_refine_ls_shift/su_max 0.001
_refine_ls_shift/su_mean 0.000
_refine_ls_structure_factor_coef Fsqd
_refine_ls_weighting_details 'calc w=1/[\s^2^(Fo^2^)+(0.0252P)^2^+1.1286P] where P=(Fo^2^+2Fc^2^)/3'
_refine_ls_weighting_scheme calc
_refine_ls_wR_factor_gt 0.0545
_refine_ls_wR_factor_ref 0.0556
_reflns_number_gt 2427
_reflns_number_total 2572
_reflns_threshold_expression >2sigma(I)
_cod_data_source_file d1nj00601k2.cif
_cod_data_source_block test6
_cod_depositor_comments
;
The following automatic conversions were performed:

data item '_symmetry_cell_setting' value 'Orthorhombic' was changed
to 'orthorhombic' in accordance with the
/home/data/users/saulius/crontab/automatic-downloads/rss-feeds/RSC/lib/dictionaries/cif_core.dic
dictionary named 'cif_core.dic' version 2.4.2 last updated on
2011-04-26.

Automatic conversion script
Id: cif_fix_values 7556 2019-12-06 15:28:31Z antanas 

 Adding full bibliography for 7060536.cif.
;
_cod_original_cell_volume 1286.3(5)
_cod_original_sg_symbol_H-M 'Pna2(1) '
_cod_database_code 7060536

loop_
_symmetry_equiv_pos_as_xyz
'x, y, z'
'-x, -y, z+1/2'
'x+1/2, -y+1/2, z'
'-x+1/2, y+1/2, z+1/2'

loop_
_atom_site_label
_atom_site_type_symbol
_atom_site_fract_x
_atom_site_fract_y
_atom_site_fract_z
_atom_site_U_iso_or_equiv
_atom_site_adp_type
_atom_site_occupancy
_atom_site_symmetry_multiplicity
_atom_site_calc_flag
_atom_site_refinement_flags
_atom_site_disorder_assembly
_atom_site_disorder_group
La1 La 0.60876(3) 0.581279(11) 0.73178(4) 0.00793(7) Uani 1 1 d . . .
O4 O 0.7338(5) 0.6402(2) 0.5307(4) 0.0144(8) Uani 1 1 d . . .
C4 C 0.7516(7) 0.6561(3) 0.9658(5) 0.0090(11) Uani 1 1 d . . .
C100 C 0.6358(6) 0.4067(3) 0.7146(8) 0.0111(14) Uani 1 1 d . . .
O2 O 0.6632(6) 0.4475(2) 0.6161(4) 0.0156(9) Uani 1 1 d . . .
O1 O 0.5965(6) 0.4385(3) 0.8189(4) 0.0176(10) Uani 1 1 d . . .
O6 O 0.3283(6) 0.5872(2) 0.8725(4) 0.0164(9) Uani 1 1 d . . .
O3 O 0.3145(5) 0.5518(2) 0.6021(4) 0.0132(7) Uani 1 1 d . . .
O55 O 0.9593(5) 0.55114(18) 0.7428(5) 0.0192(7) Uani 1 1 d . . .
C3 C 0.6211(6) 0.2722(3) 0.8192(5) 0.0103(10) Uani 1 1 d . . .
H3 H 0.5905 0.2974 0.8947 0.012 Uiso 1 1 calc R . .
C2 C 0.6910(7) 0.2778(3) 0.5972(5) 0.0092(9) Uani 1 1 d . . .
H2 H 0.7091 0.3075 0.5239 0.011 Uiso 1 1 calc R . .
O52 O 0.7135(5) 0.58290(17) 0.9648(3) 0.0137(7) Uani 1 1 d . . .
O51 O 0.7493(5) 0.69675(18) 0.8668(3) 0.0149(7) Uani 1 1 d . . .
C5 C 0.6518(6) 0.3162(3) 0.7095(5) 0.0096(12) Uani 1 1 d . . .
C6 C 0.6371(7) 0.1891(3) 0.8138(5) 0.0080(10) Uani 1 1 d . . .
C7 C 0.6777(6) 0.1515(3) 0.7011(4) 0.0088(11) Uani 1 1 d . . .
H7 H 0.6876 0.0964 0.6986 0.011 Uiso 1 1 calc R . .
C8 C 0.7039(7) 0.1956(3) 0.5916(5) 0.0094(9) Uani 1 1 d . . .
O56 O 0.4392(5) 0.71084(19) 0.6861(3) 0.0143(7) Uani 1 1 d . . .
S1 S 0.90254(16) 0.63431(6) 0.45446(11) 0.0094(2) Uani 1 1 d . . .
O57 O 0.9397(5) 0.55284(19) 0.4160(3) 0.0171(8) Uani 1 1 d . . .
O53 O 1.0580(5) 0.67184(19) 0.5186(3) 0.0143(7) Uani 1 1 d . . .

loop_
_atom_site_aniso_label
_atom_site_aniso_U_11
_atom_site_aniso_U_22
_atom_site_aniso_U_33
_atom_site_aniso_U_23
_atom_site_aniso_U_13
_atom_site_aniso_U_12
La1 0.01158(12) 0.00602(10) 0.00617(12) -0.00016(15) -0.0008(2) -0.00030(8)
O4 0.0140(19) 0.0157(19) 0.013(2) 0.0032(16) 0.0040(16) 0.0025(15)
C4 0.008(2) 0.010(2) 0.009(3) -0.0042(19) -0.001(2) -0.0022(18)
C100 0.011(2) 0.0108(19) 0.012(4) -0.009(2) -0.003(2) 0.0005(15)
O2 0.029(2) 0.0069(17) 0.010(2) 0.0012(14) 0.0011(18) 0.0011(17)
O1 0.031(3) 0.0108(18) 0.011(2) -0.0043(16) 0.0090(18) -0.0022(17)
O6 0.018(2) 0.019(2) 0.012(2) -0.0049(16) 0.0005(16) -0.0043(16)
O3 0.0158(19) 0.0137(18) 0.0100(18) 0.0017(16) -0.0038(15) -0.0014(17)
O55 0.0193(16) 0.0198(14) 0.019(2) 0.005(2) 0.004(2) 0.0050(12)
C3 0.008(3) 0.015(2) 0.008(3) -0.001(2) -0.0052(19) 0.0010(19)
C2 0.012(3) 0.009(2) 0.006(2) 0.0004(19) 0.000(2) 0.003(2)
O52 0.022(2) 0.0084(16) 0.0110(18) -0.0002(14) -0.0031(15) -0.0052(13)
O51 0.024(2) 0.0129(16) 0.0079(16) 0.0027(13) -0.0052(15) -0.0044(14)
C5 0.006(2) 0.0110(19) 0.011(4) 0.0033(19) -0.0003(18) 0.0017(15)
C6 0.010(3) 0.009(2) 0.005(2) -0.0010(18) -0.001(2) -0.0003(18)
C7 0.006(2) 0.010(2) 0.010(3) 0.0003(17) -0.0006(17) -0.0009(17)
C8 0.008(3) 0.013(2) 0.007(2) 0.0017(19) -0.0001(19) -0.0024(18)
O56 0.0184(19) 0.0111(15) 0.0134(17) 0.0010(12) 0.0011(13) 0.0031(14)
S1 0.0133(6) 0.0074(5) 0.0075(6) 0.0007(4) 0.0006(5) 0.0014(4)
O57 0.029(2) 0.0075(15) 0.0145(19) 0.0011(13) 0.0014(16) 0.0047(15)
O53 0.0141(18) 0.0172(17) 0.0117(18) 0.0019(14) -0.0050(15) -0.0025(14)

loop_
_atom_type_symbol
_atom_type_description
_atom_type_scat_dispersion_real
_atom_type_scat_dispersion_imag
_atom_type_scat_source
C C 0.0033 0.0016 'International Tables Vol C Tables 4.2.6.8 and 6.1.1.4'
H H 0.0000 0.0000 'International Tables Vol C Tables 4.2.6.8 and 6.1.1.4'
O O 0.0106 0.0060 'International Tables Vol C Tables 4.2.6.8 and 6.1.1.4'
La La -0.2871 2.4523 'International Tables Vol C Tables 4.2.6.8 and 6.1.1.4'
S S 0.1246 0.1234 'International Tables Vol C Tables 4.2.6.8 and 6.1.1.4'

loop_
_geom_angle_atom_site_label_1
_geom_angle_atom_site_label_2
_geom_angle_atom_site_label_3
_geom_angle
_geom_angle_site_symmetry_1
_geom_angle_site_symmetry_3
_geom_angle_publ_flag
O4 La1 O6 140.67(13) . . ?
O4 La1 O56 71.12(11) . . ?
O6 La1 O56 71.86(12) . . ?
O4 La1 O52 134.20(12) . . ?
O6 La1 O52 70.96(13) . . ?
O56 La1 O52 108.28(10) . . ?
O4 La1 O1 133.07(13) . . ?
O6 La1 O1 78.37(12) . . ?
O56 La1 O1 148.15(12) . . ?
O52 La1 O1 71.24(12) . . ?
O4 La1 O3 85.73(13) . . ?
O6 La1 O3 69.77(11) . . ?
O56 La1 O3 70.50(11) . . ?
O52 La1 O3 138.77(12) . . ?
O1 La1 O3 88.95(12) . . ?
O4 La1 O2 83.67(12) . . ?
O6 La1 O2 115.80(12) . . ?
O56 La1 O2 136.69(12) . . ?
O52 La1 O2 114.49(11) . . ?
O1 La1 O2 50.42(12) . . ?
O3 La1 O2 73.07(13) . . ?
O4 La1 O55 76.23(14) . . ?
O6 La1 O55 140.48(16) . . ?
O56 La1 O55 130.39(11) . . ?
O52 La1 O55 70.75(15) . . ?
O1 La1 O55 80.51(12) . . ?
O3 La1 O55 142.68(14) . . ?
O2 La1 O55 72.67(13) . . ?
O4 La1 O51 91.56(12) . . ?
O6 La1 O51 87.88(12) . . ?
O56 La1 O51 69.83(11) . . ?
O52 La1 O51 49.97(10) . . ?
O1 La1 O51 120.78(12) . . ?
O3 La1 O51 138.86(11) . . ?
O2 La1 O51 147.44(12) . . ?
O55 La1 O51 74.90(12) . . ?
O4 La1 C100 108.48(17) . . ?
O6 La1 C100 97.44(14) . . ?
O56 La1 C100 150.74(14) . . ?
O52 La1 C100 92.85(17) . . ?
O1 La1 C100 25.2(2) . . ?
O3 La1 C100 80.26(15) . . ?
O2 La1 C100 25.26(18) . . ?
O55 La1 C100 75.10(11) . . ?
O51 La1 C100 138.36(16) . . ?
O4 La1 C4 114.31(11) . . ?
O6 La1 C4 76.86(14) . . ?
O56 La1 C4 87.84(13) . . ?
O52 La1 C4 25.16(12) . . ?
O1 La1 C4 96.35(14) . . ?
O3 La1 C4 144.39(13) . . ?
O2 La1 C4 135.22(13) . . ?
O55 La1 C4 72.74(15) . . ?
O51 La1 C4 24.92(12) . . ?
C100 La1 C4 116.86(18) . . ?
S1 O4 La1 137.5(2) . . ?
O51 C4 O52 121.6(5) . . ?
O51 C4 C8 119.7(4) . 4_655 ?
O52 C4 C8 118.7(5) . 4_655 ?
O51 C4 La1 61.9(3) . . ?
O52 C4 La1 60.1(3) . . ?
C8 C4 La1 171.8(3) 4_655 . ?
O2 C100 O1 121.7(4) . . ?
O2 C100 C5 120.1(6) . . ?
O1 C100 C5 118.2(6) . . ?
O2 C100 La1 61.3(3) . . ?
O1 C100 La1 60.4(3) . . ?
C5 C100 La1 178.4(5) . . ?
C100 O2 La1 93.4(3) . . ?
C100 O1 La1 94.4(4) . . ?
C5 C3 C6 118.8(5) . . ?
C5 C2 C8 121.1(4) . . ?
C4 O52 La1 94.8(3) . . ?
C4 O51 La1 93.1(3) . . ?
C2 C5 C3 119.9(4) . . ?
C2 C5 C100 120.8(5) . . ?
C3 C5 C100 119.3(5) . . ?
C7 C6 C3 120.7(5) . . ?
C7 C6 S1 121.2(3) . 4_645 ?
C3 C6 S1 118.1(4) . 4_645 ?
C6 C7 C8 120.2(4) . . ?
C7 C8 C2 119.2(5) . . ?
C7 C8 C4 121.6(4) . 4_644 ?
C2 C8 C4 119.1(4) . 4_644 ?
O57 S1 O53 113.2(2) . . ?
O57 S1 O4 111.8(2) . . ?
O53 S1 O4 111.1(2) . . ?
O57 S1 C6 106.7(2) . 4_654 ?
O53 S1 C6 106.8(2) . 4_654 ?
O4 S1 C6 106.8(2) . 4_654 ?

loop_
_geom_bond_atom_site_label_1
_geom_bond_atom_site_label_2
_geom_bond_distance
_geom_bond_site_symmetry_2
_geom_bond_publ_flag
La1 O4 2.511(4) . ?
La1 O6 2.518(4) . ?
La1 O56 2.548(3) . ?
La1 O52 2.574(3) . ?
La1 O1 2.573(4) . ?
La1 O3 2.581(4) . ?
La1 O2 2.592(4) . ?
La1 O55 2.592(3) . ?
La1 O51 2.616(3) . ?
La1 C100 2.949(4) . ?
La1 C4 2.960(5) . ?
O4 S1 1.467(4) . ?
C4 O51 1.249(6) . ?
C4 O52 1.263(6) . ?
C4 C8 1.519(7) 4_655 ?
C100 O2 1.261(8) . ?
C100 O1 1.258(9) . ?
C100 C5 1.528(6) . ?
C3 C5 1.392(7) . ?
C3 C6 1.403(7) . ?
C2 C5 1.380(7) . ?
C2 C8 1.388(6) . ?
C6 C7 1.379(6) . ?
C6 S1 1.772(5) 4_645 ?
C7 C8 1.386(6) . ?
C8 C4 1.519(7) 4_644 ?
S1 O57 1.455(3) . ?
S1 O53 1.458(4) . ?
S1 C6 1.772(5) 4_654 ?
